data_4023430
loop_
_publ_author_name
'Diane Rix'
'Fr\'ederic Caijo'
'Isabelle Lauret'
'Fabien Boeda'
'Herv\'e Clavier'
'Steven P. Nolan'
'Marc Mauduit'

_publ_section_title
;
 Aminocarbonyl Group Containing Hoveyda-Grubbs-Type Complexes:
 Synthesis and Activity in Olefin Metathesis Transformations
;
_journal_name_full 'Journal of Organic Chemistry'
_journal_page_first 4225
_journal_page_last 4228
_journal_paper_doi 10.1021/jo800203d
_journal_volume 73
_journal_year 2008
_chemical_absolute_configuration ad
_chemical_formula_sum 'C36 H47 Cl2 N3 O3 Ru'
_chemical_formula_weight 741.74
_chemical_name_systematic
;
 ?
;
_space_group_IT_number 19
_symmetry_cell_setting orthorhombic
_symmetry_space_group_name_Hall 'P 2ac 2ab'
_symmetry_space_group_name_H-M 'P 21 21 21'
_atom_sites_solution_hydrogens geom
_atom_sites_solution_primary direct
_atom_sites_solution_secondary difmap
_audit_creation_method SHELXL-97
_cell_angle_alpha 90.00
_cell_angle_beta 90.00
_cell_angle_gamma 90.00
_cell_formula_units_Z 4
_cell_length_a 8.7851(5)
_cell_length_b 16.1970(10)
_cell_length_c 24.2681(10)
_cell_measurement_reflns_used 4216
_cell_measurement_temperature 273(2)
_cell_measurement_theta_max 29.67
_cell_measurement_theta_min 2.81
_cell_volume 3453.2(3)
_computing_cell_refinement 'Bruker-Nonius Apex v1.0-22 2002'
_computing_data_collection 'Bruker-Nonius Apex v1.0-22 2002'
_computing_data_reduction 'SAINT+ Version 7.06A Bruker-Nonius, 2004'
_computing_molecular_graphics 'Shelxtl Version 6.12 (Sheldrick, 2001)'
_computing_publication_material 'Shelxtl Version 6.12 (Sheldrick, 2001)'
_computing_structure_refinement 'Shelxtl Version 6.12 (Sheldrick, 2001)'
_computing_structure_solution 'Shelxtl Version 6.12 (Sheldrick, 2001)'
_diffrn_ambient_temperature 100(2)
_diffrn_detector_area_resol_mean 512
_diffrn_detector_type '4K CCD area detector APEX II'
_diffrn_measured_fraction_theta_full 0.985
_diffrn_measured_fraction_theta_max 0.985
_diffrn_measurement_device_type 'Kappa 4-axis goniometer bruker-nonius'
_diffrn_measurement_method
;
 Fullsphere data collection, phi and omega scans
;
_diffrn_measurement_specimen_support 'magnetic support whith 10 micron nylon fiber cryoloop'
_diffrn_radiation_monochromator 'Multilayer Montel 200 mirrors'
_diffrn_radiation_type MoK\a
_diffrn_radiation_wavelength 0.71073
_diffrn_reflns_av_R_equivalents 0.0669
_diffrn_reflns_av_sigmaI/netI 0.0954
_diffrn_reflns_limit_h_max 9
_diffrn_reflns_limit_h_min -14
_diffrn_reflns_limit_k_max 17
_diffrn_reflns_limit_k_min -25
_diffrn_reflns_limit_l_max 37
_diffrn_reflns_limit_l_min -38
_diffrn_reflns_number 33609
_diffrn_reflns_theta_full 34.72
_diffrn_reflns_theta_max 34.72
_diffrn_reflns_theta_min 2.81
_diffrn_source 'rotating anode X-ray tube'
_diffrn_source_current 70
_diffrn_source_power 50
_diffrn_source_size '3 mm x 0.3 mm fine focus'
_diffrn_source_type 'Bruker-Nonius FR 591'
_exptl_absorpt_coefficient_mu 0.648
_exptl_absorpt_correction_T_max 0.9935
_exptl_absorpt_correction_T_min 0.8293
_exptl_absorpt_correction_type empirical
_exptl_absorpt_process_details
; 
 SADABS Version 2.1 2003 Bruker-Nonius
 Blessing, Acta Cryst. (1995) A51 33-38
;
_exptl_crystal_colour orange
_exptl_crystal_density_diffrn 1.427
_exptl_crystal_density_method 'not measured'
_exptl_crystal_description NEEDLE
_exptl_crystal_F_000 1544
_exptl_crystal_size_max 0.30
_exptl_crystal_size_mid 0.04
_exptl_crystal_size_min 0.01
_refine_diff_density_max 1.845
_refine_diff_density_min -1.106
_refine_diff_density_rms 0.120
_refine_ls_abs_structure_details 'Flack H D (1983), Acta Cryst. A39, 876-881'
_refine_ls_abs_structure_Flack 0.02(2)
_refine_ls_extinction_method none
_refine_ls_goodness_of_fit_ref 1.006
_refine_ls_hydrogen_treatment noref
_refine_ls_matrix_type full
_refine_ls_number_parameters 416
_refine_ls_number_reflns 14243
_refine_ls_number_restraints 0
_refine_ls_restrained_S_all 1.006
_refine_ls_R_factor_all 0.0732
_refine_ls_R_factor_gt 0.0486
_refine_ls_shift/su_max 0.002
_refine_ls_shift/su_mean 0.000
_refine_ls_structure_factor_coef Fsqd
_refine_ls_weighting_details 'calc w=1/[\s^2^(Fo^2^)+(0.0255P)^2^+0.0000P] where P=(Fo^2^+2Fc^2^)/3'
_refine_ls_weighting_scheme calc
_refine_ls_wR_factor_gt 0.0793
_refine_ls_wR_factor_ref 0.0879
_reflns_number_gt 11067
_reflns_number_total 14243
_reflns_threshold_expression >2sigma(I)
_cod_data_source_file jo800203d-File003.cif
_cod_data_source_block hc666_0m
_cod_depositor_comments
;
The following automatic conversions were performed:
'_symmetry_cell_setting' value 'Orthorhombic' changed to 'orthorhombic'
according to '/home/saulius/struct/CIF-dictionaries/cif_core.dic'
dictionary named 'cif_core.dic' version 2.4.1 from 2010-06-29.

Automatic conversion script
Id: cif_fix_enum 1527 2010-12-29 10:47:43Z saulius 
;
_cod_database_code 4023430

loop_
_symmetry_equiv_pos_as_xyz
'x, y, z'
'-x+1/2, -y, z+1/2'
'-x, y+1/2, -z+1/2'
'x+1/2, -y+1/2, -z'

loop_
_atom_site_label
_atom_site_type_symbol
_atom_site_fract_x
_atom_site_fract_y
_atom_site_fract_z
_atom_site_U_iso_or_equiv
_atom_site_adp_type
_atom_site_occupancy
_atom_site_symmetry_multiplicity
_atom_site_calc_flag
_atom_site_refinement_flags
_atom_site_disorder_assembly
_atom_site_disorder_group
Ru1 Ru 0.65731(3) 0.424270(11) 0.355571(7) 0.01075(4) Uani 1 1 d . . .
Cl1 Cl 0.47250(9) 0.40817(4) 0.28675(2) 0.01889(14) Uani 1 1 d . . .
N1 N 0.8988(3) 0.37818(13) 0.28023(9) 0.0167(5) Uani 1 1 d . . .
C1 C 0.8284(4) 0.44287(14) 0.30422(9) 0.0130(5) Uani 1 1 d . . .
O1 O 0.4703(3) 0.39906(11) 0.41711(7) 0.0142(4) Uani 1 1 d . . .
N2 N 0.9026(3) 0.51139(13) 0.28775(9) 0.0136(4) Uani 1 1 d . . .
C2 C 1.0284(4) 0.40098(16) 0.24540(11) 0.0192(6) Uani 1 1 d . . .
H2A H 1.0110 0.3855 0.2073 0.023 Uiso 1 1 calc R . .
H2B H 1.1216 0.3753 0.2583 0.023 Uiso 1 1 calc R . .
Cl2 Cl 0.82352(9) 0.38894(4) 0.42659(2) 0.01696(13) Uani 1 1 d . . .
O2 O 0.4748(2) 0.79199(11) 0.46601(7) 0.0170(4) Uani 1 1 d . . .
C3 C 1.0344(4) 0.49425(17) 0.25194(12) 0.0212(6) Uani 1 1 d . . .
H3A H 1.1287 0.5115 0.2692 0.025 Uiso 1 1 calc R . .
H3B H 1.0243 0.5218 0.2166 0.025 Uiso 1 1 calc R . .
N3 N 0.2810(3) 0.70595(14) 0.49270(8) 0.0160(5) Uani 1 1 d . . .
H3 H 0.1968 0.7059 0.5108 0.019 Uiso 1 1 calc R . .
O3 O 0.2529(3) 0.83979(12) 0.50061(7) 0.0190(4) Uani 1 1 d . . .
C4 C 0.8575(4) 0.29406(15) 0.28940(10) 0.0148(5) Uani 1 1 d . . .
C5 C 0.9307(3) 0.24895(16) 0.33064(10) 0.0161(5) Uani 1 1 d . . .
C6 C 0.8760(4) 0.17078(16) 0.34303(10) 0.0177(6) Uani 1 1 d . . .
H6 H 0.9212 0.1409 0.3714 0.021 Uiso 1 1 calc R . .
C7 C 0.7553(4) 0.13587(16) 0.31411(11) 0.0177(6) Uani 1 1 d . . .
C8 C 0.6995(4) 0.17796(17) 0.26836(11) 0.0184(6) Uani 1 1 d . . .
H8 H 0.6261 0.1528 0.2464 0.022 Uiso 1 1 calc R . .
C9 C 0.7502(3) 0.25611(17) 0.25469(10) 0.0167(5) Uani 1 1 d . . .
C10 C 0.8662(3) 0.59452(14) 0.30168(9) 0.0120(5) Uani 1 1 d . . .
C11 C 0.7632(3) 0.63764(16) 0.26903(9) 0.0136(5) Uani 1 1 d . . .
C12 C 0.7182(3) 0.71584(16) 0.28571(10) 0.0158(5) Uani 1 1 d . . .
H12 H 0.6480 0.7450 0.2646 0.019 Uiso 1 1 calc R . .
C13 C 0.7763(4) 0.75123(16) 0.33350(10) 0.0151(5) Uani 1 1 d . . .
C14 C 0.8854(3) 0.70916(16) 0.36301(10) 0.0163(5) Uani 1 1 d . . .
H14 H 0.9282 0.7339 0.3939 0.020 Uiso 1 1 calc R . .
C15 C 0.9332(3) 0.63062(15) 0.34775(10) 0.0147(5) Uani 1 1 d . . .
C16 C 1.0722(3) 0.28012(16) 0.35841(12) 0.0204(5) Uani 1 1 d . . .
H16A H 1.0846 0.2527 0.3932 0.031 Uiso 1 1 calc R . .
H16B H 1.0636 0.3385 0.3643 0.031 Uiso 1 1 calc R . .
H16C H 1.1589 0.2690 0.3355 0.031 Uiso 1 1 calc R . .
C17 C 0.6904(4) 0.05442(17) 0.33134(12) 0.0238(7) Uani 1 1 d . . .
H17A H 0.6063 0.0634 0.3559 0.036 Uiso 1 1 calc R . .
H17B H 0.7674 0.0227 0.3498 0.036 Uiso 1 1 calc R . .
H17C H 0.6559 0.0249 0.2994 0.036 Uiso 1 1 calc R . .
C18 C 0.6984(4) 0.29715(18) 0.20235(10) 0.0230(7) Uani 1 1 d . . .
H18A H 0.7742 0.2897 0.1743 0.035 Uiso 1 1 calc R . .
H18B H 0.6835 0.3551 0.2089 0.035 Uiso 1 1 calc R . .
H18C H 0.6042 0.2729 0.1905 0.035 Uiso 1 1 calc R . .
C19 C 0.6970(4) 0.59854(17) 0.21814(10) 0.0212(6) Uani 1 1 d . . .
H19A H 0.6371 0.5514 0.2284 0.032 Uiso 1 1 calc R . .
H19B H 0.7780 0.5814 0.1941 0.032 Uiso 1 1 calc R . .
H19C H 0.6338 0.6379 0.1994 0.032 Uiso 1 1 calc R . .
C20 C 0.7172(4) 0.83344(15) 0.35365(12) 0.0212(5) Uani 1 1 d . . .
H20A H 0.6339 0.8245 0.3786 0.032 Uiso 1 1 calc R . .
H20B H 0.6829 0.8656 0.3228 0.032 Uiso 1 1 calc R . .
H20C H 0.7971 0.8625 0.3724 0.032 Uiso 1 1 calc R . .
C21 C 1.0494(4) 0.5846(2) 0.38131(11) 0.0247(7) Uani 1 1 d . . .
H21A H 1.0093 0.5316 0.3915 0.037 Uiso 1 1 calc R . .
H21B H 1.0729 0.6155 0.4140 0.037 Uiso 1 1 calc R . .
H21C H 1.1403 0.5772 0.3599 0.037 Uiso 1 1 calc R . .
C22 C 0.4900(3) 0.54127(15) 0.41704(9) 0.0128(5) Uani 1 1 d . . .
C23 C 0.4471(3) 0.61992(16) 0.43502(10) 0.0126(5) Uani 1 1 d . . .
H23 H 0.4937 0.6664 0.4202 0.015 Uiso 1 1 calc R . .
C24 C 0.3360(4) 0.62878(15) 0.47461(9) 0.0129(4) Uani 1 1 d . . .
C25 C 0.2663(3) 0.55865(16) 0.49644(10) 0.0149(5) Uani 1 1 d . . .
H25 H 0.1926 0.5647 0.5236 0.018 Uiso 1 1 calc R . .
C26 C 0.3047(3) 0.47956(16) 0.47838(10) 0.0142(5) Uani 1 1 d . . .
H26 H 0.2556 0.4333 0.4926 0.017 Uiso 1 1 calc R . .
C27 C 0.4168(3) 0.47144(16) 0.43906(10) 0.0126(5) Uani 1 1 d . . .
C28 C 0.6077(3) 0.52905(15) 0.37626(10) 0.0127(5) Uani 1 1 d . . .
H28 H 0.6575 0.5741 0.3608 0.015 Uiso 1 1 calc R . .
C30 C 0.3477(4) 0.77966(15) 0.48437(9) 0.0143(5) Uani 1 1 d . . .
C31 C 0.3052(3) 0.92329(17) 0.49260(9) 0.0178(5) Uani 1 1 d . . .
H31A H 0.4120 0.9266 0.5024 0.021 Uiso 1 1 calc R . .
H31B H 0.2492 0.9597 0.5170 0.021 Uiso 1 1 calc R . .
C32 C 0.2853(4) 0.95251(17) 0.43405(11) 0.0206(6) Uani 1 1 d . . .
H32 H 0.3496 0.9186 0.4100 0.025 Uiso 1 1 calc R . .
C33 C 0.1208(4) 0.9444(2) 0.41502(12) 0.0314(8) Uani 1 1 d . . .
H33A H 0.0896 0.8877 0.4176 0.047 Uiso 1 1 calc R . .
H33B H 0.1125 0.9625 0.3775 0.047 Uiso 1 1 calc R . .
H33C H 0.0565 0.9778 0.4380 0.047 Uiso 1 1 calc R . .
C34 C 0.3398(5) 1.04140(17) 0.43090(10) 0.0273(7) Uani 1 1 d . . .
H34A H 0.2779 1.0753 0.4543 0.041 Uiso 1 1 calc R . .
H34B H 0.3322 1.0607 0.3936 0.041 Uiso 1 1 calc R . .
H34C H 0.4439 1.0444 0.4428 0.041 Uiso 1 1 calc R . .
C35 C 0.4198(4) 0.32001(15) 0.43969(10) 0.0168(5) Uani 1 1 d . . .
H35 H 0.3085 0.3192 0.4421 0.020 Uiso 1 1 calc R . .
C36 C 0.4723(4) 0.25580(17) 0.39909(12) 0.0234(6) Uani 1 1 d . . .
H36A H 0.4341 0.2691 0.3631 0.035 Uiso 1 1 calc R . .
H36B H 0.4348 0.2026 0.4101 0.035 Uiso 1 1 calc R . .
H36C H 0.5815 0.2547 0.3982 0.035 Uiso 1 1 calc R . .
C37 C 0.4879(4) 0.30618(18) 0.49646(10) 0.0246(7) Uani 1 1 d . . .
H37A H 0.5966 0.3024 0.4935 0.037 Uiso 1 1 calc R . .
H37B H 0.4485 0.2558 0.5117 0.037 Uiso 1 1 calc R . .
H37C H 0.4616 0.3516 0.5200 0.037 Uiso 1 1 calc R . .

loop_
_atom_site_aniso_label
_atom_site_aniso_U_11
_atom_site_aniso_U_22
_atom_site_aniso_U_33
_atom_site_aniso_U_23
_atom_site_aniso_U_13
_atom_site_aniso_U_12
Ru1 0.01188(9) 0.00891(7) 0.01147(7) -0.00030(7) 0.00094(8) -0.00031(8)
Cl1 0.0177(4) 0.0213(4) 0.0176(3) -0.0019(2) -0.0040(2) -0.0025(2)
N1 0.0182(14) 0.0091(10) 0.0229(11) -0.0012(8) 0.0091(9) -0.0008(9)
C1 0.0187(15) 0.0093(11) 0.0109(9) 0.0013(7) -0.0008(10) 0.0016(9)
O1 0.0172(12) 0.0102(9) 0.0152(8) 0.0000(6) 0.0044(7) -0.0009(7)
N2 0.0133(13) 0.0101(10) 0.0173(10) 0.0009(8) 0.0066(8) -0.0013(8)
C2 0.0195(17) 0.0160(14) 0.0219(12) -0.0001(10) 0.0070(11) 0.0015(10)
Cl2 0.0191(4) 0.0167(3) 0.0151(2) 0.0002(2) -0.0015(2) 0.0032(3)
O2 0.0119(11) 0.0165(10) 0.0227(9) -0.0020(7) 0.0006(7) -0.0003(8)
C3 0.0195(17) 0.0158(14) 0.0282(14) 0.0027(11) 0.0111(12) -0.0009(11)
N3 0.0151(13) 0.0153(11) 0.0177(10) -0.0028(8) 0.0047(8) 0.0005(9)
O3 0.0198(12) 0.0119(9) 0.0252(9) -0.0005(7) 0.0092(8) 0.0019(8)
C4 0.0162(15) 0.0096(11) 0.0186(11) -0.0002(8) 0.0058(10) 0.0012(10)
C5 0.0133(15) 0.0142(13) 0.0207(12) -0.0048(9) 0.0041(10) 0.0005(10)
C6 0.0212(18) 0.0128(12) 0.0190(12) 0.0020(9) 0.0037(9) 0.0034(10)
C7 0.0204(17) 0.0086(12) 0.0240(13) -0.0018(10) 0.0077(11) 0.0029(10)
C8 0.0163(16) 0.0159(13) 0.0231(12) -0.0035(10) 0.0040(10) -0.0001(10)
C9 0.0140(15) 0.0166(14) 0.0194(12) 0.0004(10) 0.0039(10) 0.0031(10)
C10 0.0140(15) 0.0092(11) 0.0129(10) 0.0008(8) 0.0011(8) -0.0012(8)
C11 0.0146(15) 0.0139(12) 0.0125(10) 0.0008(9) 0.0003(9) -0.0010(9)
C12 0.0184(15) 0.0120(12) 0.0170(11) 0.0041(9) 0.0012(10) 0.0020(10)
C13 0.0199(16) 0.0097(12) 0.0156(11) -0.0009(9) 0.0056(10) -0.0030(10)
C14 0.0190(15) 0.0151(12) 0.0148(12) -0.0009(9) 0.0005(9) -0.0047(9)
C15 0.0130(14) 0.0133(12) 0.0179(12) 0.0033(9) -0.0014(9) -0.0027(9)
C16 0.0204(16) 0.0192(13) 0.0218(12) 0.0000(12) 0.0008(12) 0.0002(10)
C17 0.026(2) 0.0147(13) 0.0305(14) 0.0026(10) 0.0092(12) -0.0003(11)
C18 0.0235(19) 0.0235(15) 0.0220(13) 0.0006(11) -0.0007(11) 0.0004(11)
C19 0.0226(18) 0.0217(15) 0.0192(12) -0.0040(10) -0.0059(10) 0.0011(10)
C20 0.0251(16) 0.0144(12) 0.0241(12) -0.0044(12) 0.0036(13) 0.0012(10)
C21 0.0234(18) 0.0275(17) 0.0231(13) 0.0050(12) -0.0092(11) -0.0007(13)
C22 0.0149(15) 0.0109(12) 0.0127(10) -0.0017(9) 0.0007(9) -0.0012(9)
C23 0.0110(14) 0.0118(12) 0.0150(11) -0.0007(9) -0.0009(9) -0.0005(9)
C24 0.0117(13) 0.0143(11) 0.0129(9) -0.0042(8) -0.0021(10) 0.0023(10)
C25 0.0127(14) 0.0171(14) 0.0149(11) -0.0013(9) 0.0020(9) 0.0008(9)
C26 0.0144(15) 0.0129(12) 0.0154(11) 0.0014(9) 0.0016(9) -0.0010(9)
C27 0.0139(15) 0.0111(12) 0.0127(11) -0.0022(9) -0.0011(9) 0.0012(9)
C28 0.0131(14) 0.0083(11) 0.0166(11) 0.0007(9) 0.0025(9) -0.0021(9)
C30 0.0141(14) 0.0144(12) 0.0143(10) -0.0027(8) -0.0023(10) 0.0035(11)
C31 0.0217(16) 0.0119(11) 0.0198(11) -0.0040(10) 0.0051(9) -0.0006(11)
C32 0.0237(17) 0.0195(14) 0.0185(12) -0.0025(10) 0.0034(11) -0.0008(11)
C33 0.028(2) 0.0351(19) 0.0306(15) 0.0068(13) -0.0057(13) -0.0022(13)
C34 0.039(2) 0.0224(14) 0.0200(12) 0.0032(10) 0.0037(15) -0.0075(16)
C35 0.0216(16) 0.0088(12) 0.0198(12) 0.0030(9) 0.0048(10) -0.0039(10)
C36 0.029(2) 0.0121(13) 0.0294(14) -0.0005(11) 0.0056(13) -0.0063(12)
C37 0.036(2) 0.0169(14) 0.0211(13) 0.0050(10) 0.0037(12) -0.0011(13)

loop_
_atom_type_symbol
_atom_type_description
_atom_type_scat_dispersion_real
_atom_type_scat_dispersion_imag
_atom_type_scat_source
C C 0.0033 0.0016 'International Tables Vol C Tables 4.2.6.8 and 6.1.1.4'
H H 0.0000 0.0000 'International Tables Vol C Tables 4.2.6.8 and 6.1.1.4'
N N 0.0061 0.0033 'International Tables Vol C Tables 4.2.6.8 and 6.1.1.4'
O O 0.0106 0.0060 'International Tables Vol C Tables 4.2.6.8 and 6.1.1.4'
Cl Cl 0.1484 0.1585 'International Tables Vol C Tables 4.2.6.8 and 6.1.1.4'
Ru Ru -1.2594 0.8363 'International Tables Vol C Tables 4.2.6.8 and 6.1.1.4'

loop_
_geom_angle_atom_site_label_1
_geom_angle_atom_site_label_2
_geom_angle_atom_site_label_3
_geom_angle
_geom_angle_site_symmetry_1
_geom_angle_site_symmetry_3
_geom_angle_publ_flag
C28 Ru1 C1 102.34(11) . . ?
C28 Ru1 O1 79.17(10) . . ?
C1 Ru1 O1 176.95(9) . . ?
C28 Ru1 Cl2 100.06(8) . . ?
C1 Ru1 Cl2 91.57(8) . . ?
O1 Ru1 Cl2 85.54(5) . . ?
C28 Ru1 Cl1 97.72(9) . . ?
C1 Ru1 Cl1 95.42(8) . . ?
O1 Ru1 Cl1 86.97(5) . . ?
Cl2 Ru1 Cl1 159.03(3) . . ?
C1 N1 C4 123.9(2) . . ?
C1 N1 C2 114.2(2) . . ?
C4 N1 C2 121.9(2) . . ?
N2 C1 N1 106.8(2) . . ?
N2 C1 Ru1 132.91(19) . . ?
N1 C1 Ru1 120.18(18) . . ?
C27 O1 C35 120.0(2) . . ?
C27 O1 Ru1 110.60(15) . . ?
C35 O1 Ru1 128.84(16) . . ?
C1 N2 C10 126.8(2) . . ?
C1 N2 C3 113.6(2) . . ?
C10 N2 C3 119.6(2) . . ?
N1 C2 C3 102.5(2) . . ?
N2 C3 C2 102.8(2) . . ?
C30 N3 C24 126.2(2) . . ?
C30 O3 C31 116.4(2) . . ?
C5 C4 C9 120.6(2) . . ?
C5 C4 N1 119.6(3) . . ?
C9 C4 N1 119.6(2) . . ?
C6 C5 C4 118.3(3) . . ?
C6 C5 C16 119.8(3) . . ?
C4 C5 C16 121.8(3) . . ?
C5 C6 C7 121.7(2) . . ?
C6 C7 C8 118.1(3) . . ?
C6 C7 C17 120.5(3) . . ?
C8 C7 C17 121.4(3) . . ?
C9 C8 C7 121.8(3) . . ?
C8 C9 C4 118.2(2) . . ?
C8 C9 C18 120.7(3) . . ?
C4 C9 C18 121.0(3) . . ?
C11 C10 C15 121.4(2) . . ?
C11 C10 N2 119.1(2) . . ?
C15 C10 N2 119.5(2) . . ?
C12 C11 C10 118.6(2) . . ?
C12 C11 C19 120.9(2) . . ?
C10 C11 C19 120.5(2) . . ?
C11 C12 C13 121.0(3) . . ?
C14 C13 C12 119.0(2) . . ?
C14 C13 C20 120.5(2) . . ?
C12 C13 C20 120.5(3) . . ?
C13 C14 C15 121.6(2) . . ?
C14 C15 C10 118.1(2) . . ?
C14 C15 C21 121.0(2) . . ?
C10 C15 C21 120.9(2) . . ?
C23 C22 C27 119.4(2) . . ?
C23 C22 C28 122.1(2) . . ?
C27 C22 C28 118.5(2) . . ?
C24 C23 C22 120.3(2) . . ?
C23 C24 C25 119.4(2) . . ?
C23 C24 N3 123.5(2) . . ?
C25 C24 N3 116.9(2) . . ?
C24 C25 C26 121.5(2) . . ?
C27 C26 C25 118.6(2) . . ?
O1 C27 C26 126.6(2) . . ?
O1 C27 C22 112.5(2) . . ?
C26 C27 C22 120.9(2) . . ?
C22 C28 Ru1 119.17(18) . . ?
O2 C30 O3 123.9(2) . . ?
O2 C30 N3 126.8(2) . . ?
O3 C30 N3 109.3(3) . . ?
O3 C31 C32 112.6(2) . . ?
C31 C32 C34 108.0(2) . . ?
C31 C32 C33 111.6(2) . . ?
C34 C32 C33 111.5(3) . . ?
O1 C35 C36 105.5(2) . . ?
O1 C35 C37 110.5(2) . . ?
C36 C35 C37 111.8(3) . . ?

loop_
_geom_bond_atom_site_label_1
_geom_bond_atom_site_label_2
_geom_bond_distance
_geom_bond_site_symmetry_2
_geom_bond_publ_flag
Ru1 C28 1.823(3) . ?
Ru1 C1 1.975(3) . ?
Ru1 O1 2.257(2) . ?
Ru1 Cl2 2.3303(7) . ?
Ru1 Cl1 2.3438(7) . ?
N1 C1 1.349(3) . ?
N1 C4 1.427(3) . ?
N1 C2 1.465(4) . ?
C1 N2 1.348(3) . ?
O1 C27 1.371(3) . ?
O1 C35 1.462(3) . ?
N2 C10 1.425(3) . ?
N2 C3 1.474(4) . ?
C2 C3 1.520(4) . ?
O2 C30 1.219(4) . ?
N3 C30 1.345(3) . ?
N3 C24 1.410(3) . ?
O3 C30 1.341(3) . ?
O3 C31 1.441(3) . ?
C4 C5 1.396(4) . ?
C4 C9 1.406(4) . ?
C5 C6 1.387(4) . ?
C5 C16 1.501(4) . ?
C6 C7 1.392(4) . ?
C7 C8 1.392(4) . ?
C7 C17 1.497(4) . ?
C8 C9 1.382(4) . ?
C9 C18 1.504(4) . ?
C10 C11 1.391(4) . ?
C10 C15 1.392(3) . ?
C11 C12 1.387(4) . ?
C11 C19 1.505(3) . ?
C12 C13 1.391(4) . ?
C13 C14 1.377(4) . ?
C13 C20 1.511(4) . ?
C14 C15 1.390(4) . ?
C15 C21 1.504(4) . ?
C22 C23 1.398(3) . ?
C22 C27 1.406(4) . ?
C22 C28 1.445(4) . ?
C23 C24 1.377(4) . ?
C24 C25 1.395(4) . ?
C25 C26 1.395(3) . ?
C26 C27 1.378(4) . ?
C31 C32 1.508(3) . ?
C32 C34 1.519(4) . ?
C32 C33 1.523(5) . ?
C35 C36 1.505(4) . ?
C35 C37 1.518(4) . ?
